data_7154306
loop_
_publ_author_name
'Qiu, Jing-Wen'
'Hu, Bo-Lun'
'Zhang, Xing-Guo'
'Tang, Ri-Yuan'
'Zhong, Ping'
'Li, Jin-Heng'

_publ_section_title
;
 Copper-catalyzed ring expansion of 2-aminobenzothiazoles with alkynyl
 carboxylic acids to 1,4-benzothiazines.
;
_journal_issue 10
_journal_name_full 'Organic &amp; biomolecular chemistry'
_journal_page_first 3122
_journal_page_last 3127
_journal_paper_doi 10.1039/c4ob02467b
_journal_volume 13
_journal_year 2015
_chemical_formula_moiety 'C16 H12 N2 O S'
_chemical_formula_sum 'C16 H12 N2 O S'
_chemical_formula_weight 280.34
_chemical_name_systematic
; 
 ? 
;
_space_group_IT_number 4
_symmetry_cell_setting monoclinic
_symmetry_space_group_name_Hall 'P 2yb'
_symmetry_space_group_name_H-M 'P 1 21 1'
_atom_sites_solution_hydrogens geom
_atom_sites_solution_primary direct
_atom_sites_solution_secondary difmap
_audit_creation_method SHELXL-97
_audit_update_record
;
2014-11-06 deposited with the CCDC.
2015-01-20 downloaded from the CCDC.
;
_cell_angle_alpha 90.00
_cell_angle_beta 94.086(7)
_cell_angle_gamma 90.00
_cell_formula_units_Z 2
_cell_length_a 4.1231(13)
_cell_length_b 16.176(5)
_cell_length_c 10.044(3)
_cell_measurement_reflns_used 1485
_cell_measurement_temperature 298(2)
_cell_measurement_theta_max 26.141
_cell_measurement_theta_min 2.393
_cell_volume 668.2(4)
_computing_cell_refinement 'SAINT (Bruker, 2002)'
_computing_data_collection 'SMART (Bruker, 2002)'
_computing_data_reduction SAINT
_computing_molecular_graphics 'SHELXTL(Bruker, 2002)'
_computing_publication_material SHELXL97
_computing_structure_refinement 'SHELXL97 (Sheldrick, 1997)'
_computing_structure_solution 'SHELXS97 (Sheldrick, 1997)'
_diffrn_ambient_temperature 298(2)
_diffrn_measured_fraction_theta_full 0.998
_diffrn_measured_fraction_theta_max 0.998
_diffrn_measurement_device_type 'Bruker APEX area-detector diffractometer'
_diffrn_measurement_method '\f and \w scan'
_diffrn_radiation_monochromator graphite
_diffrn_radiation_source 'fine-focus sealed tube'
_diffrn_radiation_type MoK\a
_diffrn_radiation_wavelength 0.71073
_diffrn_reflns_av_R_equivalents 0.0183
_diffrn_reflns_av_sigmaI/netI 0.0394
_diffrn_reflns_limit_h_max 3
_diffrn_reflns_limit_h_min -4
_diffrn_reflns_limit_k_max 19
_diffrn_reflns_limit_k_min -19
_diffrn_reflns_limit_l_max 11
_diffrn_reflns_limit_l_min -11
_diffrn_reflns_number 3517
_diffrn_reflns_theta_full 25.01
_diffrn_reflns_theta_max 25.01
_diffrn_reflns_theta_min 2.39
_diffrn_standards_number 0
_exptl_absorpt_coefficient_mu 0.238
_exptl_absorpt_correction_T_max 0.9517
_exptl_absorpt_correction_T_min 0.9235
_exptl_absorpt_correction_type multi-scan
_exptl_absorpt_process_details '(SADABS; Bruker, 2002)'
_exptl_crystal_colour Colorless
_exptl_crystal_density_diffrn 1.393
_exptl_crystal_density_meas 0
_exptl_crystal_density_method 'not measured'
_exptl_crystal_description Block
_exptl_crystal_F_000 292
_exptl_crystal_size_max 0.34
_exptl_crystal_size_mid 0.32
_exptl_crystal_size_min 0.21
_refine_diff_density_max 0.402
_refine_diff_density_min -0.302
_refine_diff_density_rms 0.070
_refine_ls_abs_structure_details 'Flack H D (1983), Acta Cryst. A39, 876-881'
_refine_ls_abs_structure_Flack -0.02(18)
_refine_ls_extinction_method none
_refine_ls_goodness_of_fit_ref 1.265
_refine_ls_hydrogen_treatment constr
_refine_ls_matrix_type full
_refine_ls_number_parameters 182
_refine_ls_number_reflns 2288
_refine_ls_number_restraints 1
_refine_ls_restrained_S_all 1.265
_refine_ls_R_factor_all 0.0755
_refine_ls_R_factor_gt 0.0746
_refine_ls_shift/su_max 0.000
_refine_ls_shift/su_mean 0.000
_refine_ls_structure_factor_coef Fsqd
_refine_ls_weighting_details 'calc w=1/[\s^2^(Fo^2^)+(0.0677P)^2^+0.6161P] where P=(Fo^2^+2Fc^2^)/3'
_refine_ls_weighting_scheme calc
_refine_ls_wR_factor_gt 0.1705
_refine_ls_wR_factor_ref 0.1711
_reflns_number_gt 2256
_reflns_number_total 2288
_reflns_threshold_expression I>2\s(I)
_cod_data_source_file c4ob02467b2.cif
_cod_data_source_block 925bm
_cod_depositor_comments
;
The following automatic conversions were performed:

'_exptl_absorpt_correction_type' value 'Multi-scan' changed to
'multi-scan' according to
/usr/data/users/saulius/crontab/automatic-downloads/rss-feeds/RSC/lib/dictionaries/cif_core.dic
dictionary named 'cif_core.dic' version 2.4.2 from 2011-04-26.

Automatic conversion script
Id: cif_fix_values 3008 2015-01-20 13:52:24Z robertas 

 Adding full bibliography for 7154306.cif.
;
_cod_original_sg_symbol_H-M 'P 21'
_cod_database_code 7154306

loop_
_symmetry_equiv_pos_as_xyz
'x, y, z'
'-x, y+1/2, -z'

loop_
_atom_site_label
_atom_site_type_symbol
_atom_site_fract_x
_atom_site_fract_y
_atom_site_fract_z
_atom_site_U_iso_or_equiv
_atom_site_adp_type
_atom_site_occupancy
_atom_site_symmetry_multiplicity
_atom_site_calc_flag
_atom_site_refinement_flags
S1 S 0.2820(4) 0.76381(9) -0.00643(12) 0.0457(4) Uani 1 1 d .
O1 O -0.0773(11) 0.4822(2) -0.2008(4) 0.0533(11) Uani 1 1 d .
N1 N 0.5609(10) 0.6543(2) 0.2239(4) 0.0317(10) Uani 1 1 d .
N2 N 0.9373(12) 0.5700(3) 0.3716(5) 0.0483(12) Uani 1 1 d .
C1 C -0.2195(17) 0.5246(4) -0.3143(6) 0.0569(17) Uani 1 1 d .
H1A H -0.3954 0.5585 -0.2882 0.085 Uiso 1 1 calc R
H1B H -0.3007 0.4852 -0.3799 0.085 Uiso 1 1 calc R
H1C H -0.0586 0.5588 -0.3514 0.085 Uiso 1 1 calc R
C2 C 0.0672(14) 0.5284(3) -0.0995(5) 0.0402(13) Uani 1 1 d .
C3 C 0.2119(14) 0.4842(3) 0.0069(5) 0.0439(14) Uani 1 1 d .
H3 H 0.2050 0.4267 0.0066 0.053 Uiso 1 1 calc R
C4 C 0.3658(14) 0.5256(3) 0.1129(5) 0.0394(13) Uani 1 1 d .
H4 H 0.4550 0.4956 0.1856 0.047 Uiso 1 1 calc R
C5 C 0.3910(12) 0.6109(3) 0.1142(5) 0.0303(11) Uani 1 1 d .
C6 C 0.2506(12) 0.6550(3) 0.0063(5) 0.0326(11) Uani 1 1 d .
C7 C 0.0833(12) 0.6136(3) -0.1000(5) 0.0320(11) Uani 1 1 d .
H7 H -0.0166 0.6434 -0.1707 0.038 Uiso 1 1 calc R
C8 C 0.7633(12) 0.6095(3) 0.3052(5) 0.0317(11) Uani 1 1 d .
C9 C 0.3653(14) 0.7887(3) 0.1621(5) 0.0405(13) Uani 1 1 d .
H9 H 0.3145 0.8420 0.1885 0.049 Uiso 1 1 calc R
C10 C 0.4938(11) 0.7385(3) 0.2548(5) 0.0303(11) Uani 1 1 d .
C11 C 0.5668(10) 0.7648(3) 0.3961(4) 0.0337(10) Uani 1 1 d .
C12 C 0.4717(13) 0.7189(3) 0.5032(5) 0.0379(12) Uani 1 1 d .
H12 H 0.3673 0.6684 0.4880 0.045 Uiso 1 1 calc R
C13 C 0.5304(13) 0.7473(3) 0.6314(5) 0.0436(14) Uani 1 1 d .
H13 H 0.4652 0.7162 0.7026 0.052 Uiso 1 1 calc R
C14 C 0.6860(16) 0.8220(4) 0.6550(6) 0.0519(16) Uani 1 1 d .
H14 H 0.7253 0.8410 0.7420 0.062 Uiso 1 1 calc R
C15 C 0.7830(15) 0.8684(4) 0.5499(6) 0.0520(15) Uani 1 1 d .
H15 H 0.8866 0.9189 0.5656 0.062 Uiso 1 1 calc R
C16 C 0.7250(14) 0.8392(3) 0.4206(6) 0.0409(13) Uani 1 1 d .
H16 H 0.7932 0.8700 0.3495 0.049 Uiso 1 1 calc R

loop_
_atom_site_aniso_label
_atom_site_aniso_U_11
_atom_site_aniso_U_22
_atom_site_aniso_U_33
_atom_site_aniso_U_23
_atom_site_aniso_U_13
_atom_site_aniso_U_12
S1 0.0748(10) 0.0289(6) 0.0316(7) 0.0049(6) -0.0083(6) -0.0008(7)
O1 0.083(3) 0.036(2) 0.038(2) -0.0059(18) -0.009(2) -0.010(2)
N1 0.045(2) 0.024(2) 0.025(2) -0.0011(17) -0.0015(18) 0.0036(18)
N2 0.054(3) 0.041(3) 0.048(3) -0.002(2) -0.009(2) 0.013(2)
C1 0.078(5) 0.047(4) 0.044(4) -0.014(3) -0.003(3) -0.007(3)
C2 0.051(3) 0.033(3) 0.038(3) -0.009(2) 0.016(2) -0.003(2)
C3 0.064(4) 0.028(3) 0.040(3) -0.006(2) 0.001(3) 0.002(3)
C4 0.058(3) 0.032(3) 0.028(3) 0.001(2) 0.003(2) 0.004(2)
C5 0.039(3) 0.030(3) 0.024(2) 0.004(2) 0.014(2) 0.004(2)
C6 0.041(3) 0.028(2) 0.029(3) -0.002(2) 0.007(2) -0.001(2)
C7 0.037(3) 0.035(3) 0.024(2) 0.005(2) 0.003(2) 0.000(2)
C8 0.034(3) 0.030(3) 0.031(3) -0.009(2) 0.002(2) 0.001(2)
C9 0.059(3) 0.025(3) 0.037(3) -0.005(2) 0.002(2) -0.002(2)
C10 0.036(3) 0.022(2) 0.034(3) -0.0021(19) 0.007(2) -0.0072(19)
C11 0.034(2) 0.030(2) 0.037(3) -0.002(3) 0.0032(19) 0.007(3)
C12 0.041(3) 0.030(3) 0.042(3) -0.001(2) 0.002(2) -0.003(2)
C13 0.062(3) 0.046(3) 0.024(3) 0.003(2) 0.007(2) 0.004(3)
C14 0.070(4) 0.046(3) 0.038(3) -0.014(3) -0.008(3) 0.012(3)
C15 0.070(4) 0.029(3) 0.056(4) -0.014(3) -0.007(3) -0.014(3)
C16 0.054(3) 0.029(3) 0.040(3) -0.001(2) 0.001(3) -0.002(2)

loop_
_atom_type_symbol
_atom_type_description
_atom_type_scat_dispersion_real
_atom_type_scat_dispersion_imag
_atom_type_scat_source
C C 0.0033 0.0016 'International Tables Vol C Tables 4.2.6.8 and 6.1.1.4'
H H 0.0000 0.0000 'International Tables Vol C Tables 4.2.6.8 and 6.1.1.4'
N N 0.0061 0.0033 'International Tables Vol C Tables 4.2.6.8 and 6.1.1.4'
O O 0.0106 0.0060 'International Tables Vol C Tables 4.2.6.8 and 6.1.1.4'
S S 0.1246 0.1234 'International Tables Vol C Tables 4.2.6.8 and 6.1.1.4'

loop_
_geom_angle_atom_site_label_1
_geom_angle_atom_site_label_2
_geom_angle_atom_site_label_3
_geom_angle
C9 S1 C6 99.8(2)
C2 O1 C1 117.8(4)
C8 N1 C10 120.4(4)
C8 N1 C5 116.7(4)
C10 N1 C5 122.6(4)
O1 C1 H1A 109.5
O1 C1 H1B 109.5
H1A C1 H1B 109.5
O1 C1 H1C 109.5
H1A C1 H1C 109.5
H1B C1 H1C 109.5
O1 C2 C7 124.3(5)
O1 C2 C3 115.7(5)
C7 C2 C3 120.0(5)
C4 C3 C2 119.7(5)
C4 C3 H3 120.1
C2 C3 H3 120.1
C3 C4 C5 121.6(5)
C3 C4 H4 119.2
C5 C4 H4 119.2
C4 C5 C6 118.6(5)
C4 C5 N1 121.6(4)
C6 C5 N1 119.9(4)
C5 C6 C7 120.3(5)
C5 C6 S1 122.6(4)
C7 C6 S1 117.1(4)
C2 C7 C6 119.8(5)
C2 C7 H7 120.1
C6 C7 H7 120.1
N2 C8 N1 178.2(5)
C10 C9 S1 125.6(4)
C10 C9 H9 117.2
S1 C9 H9 117.2
C9 C10 N1 120.6(4)
C9 C10 C11 122.7(4)
N1 C10 C11 116.7(4)
C16 C11 C12 119.0(5)
C16 C11 C10 118.6(5)
C12 C11 C10 122.4(5)
C13 C12 C11 120.5(5)
C13 C12 H12 119.8
C11 C12 H12 119.8
C12 C13 C14 120.2(5)
C12 C13 H13 119.9
C14 C13 H13 119.9
C15 C14 C13 120.1(5)
C15 C14 H14 119.9
C13 C14 H14 119.9
C14 C15 C16 119.5(5)
C14 C15 H15 120.3
C16 C15 H15 120.3
C11 C16 C15 120.7(5)
C11 C16 H16 119.6
C15 C16 H16 119.6

loop_
_geom_bond_atom_site_label_1
_geom_bond_atom_site_label_2
_geom_bond_distance
S1 C9 1.750(5)
S1 C6 1.770(5)
O1 C2 1.365(7)
O1 C1 1.421(7)
N1 C8 1.338(6)
N1 C10 1.428(6)
N1 C5 1.446(6)
N2 C8 1.140(6)
C1 H1A 0.9600
C1 H1B 0.9600
C1 H1C 0.9600
C2 C7 1.380(8)
C2 C3 1.385(8)
C3 C4 1.375(7)
C3 H3 0.9300
C4 C5 1.383(7)
C4 H4 0.9300
C5 C6 1.389(7)
C6 C7 1.399(7)
C7 H7 0.9300
C9 C10 1.318(7)
C9 H9 0.9300
C10 C11 1.491(6)
C11 C16 1.383(7)
C11 C12 1.386(7)
C12 C13 1.373(7)
C12 H12 0.9300
C13 C14 1.380(8)
C13 H13 0.9300
C14 C15 1.378(9)
C14 H14 0.9300
C15 C16 1.387(8)
C15 H15 0.9300
C16 H16 0.9300
